data_7707990
loop_
_publ_author_name
'Conrad, Maurice'
'Joos, Markus'
'Bette, Sebastian'
'Dinnebier, Robert E.'
'Maier, Joachim'
'Schleid, Thomas'

_publ_section_title
;
 Synthesis and characterisation of two lithium-thiocyanate solvates with
 tetrahydrofuran: Li[SCN]&#x00B7;THF and Li[SCN]&#x00B7;2THF.
;
_journal_issue 35
_journal_name_full 'Dalton transactions (Cambridge, England : 2003)'
_journal_page_first 12292
_journal_page_last 12300
_journal_paper_doi 10.1039/d1dt02124a
_journal_volume 50
_journal_year 2021
_chemical_formula_moiety '(C4 H8 O), (C N S), Li'
_chemical_formula_sum 'C5 H8 Li N O S'
_chemical_formula_weight 137.13
_chemical_name_common 'Li(SCN) THF'
_chemical_properties_physical Moisture-sensitive,Hygroscopic,Deliquescent,Heat-sensitive
_space_group_IT_number 14
_space_group_name_Hall '-P 2ybc'
_space_group_name_H-M_alt 'P 1 21/c 1'
_symmetry_cell_setting monoclinic
_symmetry_Int_Tables_number 14
_symmetry_space_group_name_H-M 'P 1 21/c 1'
_audit_creation_method TOPAS
_audit_update_record
;
2021-06-21 deposited with the CCDC.	2021-08-10 downloaded from the CCDC.
;
_cell_angle_alpha 90
_cell_angle_beta 99.0090(10)
_cell_angle_gamma 90
_cell_formula_units_Z 4
_cell_length_a 5.74437(17)
_cell_length_b 16.4318(4)
_cell_length_c 8.3018(2)
_cell_measurement_temperature 295
_cell_volume 773.94(4)
_diffrn_ambient_temperature 295
_diffrn_detector
; 
 Lynx Eye 1mm  
;
_diffrn_measurement_device_type Stoe-Stadi-P
_diffrn_radiation_monochromator 'Johannson Ge(111) primary beam monochromator'
_diffrn_radiation_probe x-ray
_diffrn_radiation_type 'Cu K\a'
_diffrn_radiation_wavelength 1.5406
_diffrn_source_type Cu-tube
_exptl_absorpt_process_details
;   
 ?
;
_exptl_crystal_colour white
_exptl_crystal_density_diffrn 1.18
_exptl_crystal_description 'microcrystalline powder'
_exptl_crystal_recrystallization_method 'Re-crystallisation from solvent: THF'
_pd_calc_method 'Rietveld Refinement'
_pd_instr_location
; 
'Stoe Stadi P, Debye-Scherrer mode, MPI-FKF, Stuttgart, Germany'
;
_pd_meas_2theta_range_inc 0.015
_pd_meas_2theta_range_max 110.0
_pd_meas_2theta_range_min 5.0
_pd_meas_scan_method step
_pd_proc_2theta_range_inc 0.015
_pd_proc_2theta_range_max 100.0
_pd_proc_2theta_range_min 10.0
_pd_proc_info_data_reduction binning
_pd_proc_info_excluded_regions
;
 ?
;
_pd_proc_ls_background_function
;   
'Chebyshev polynomial'
;
_pd_proc_ls_peak_cutoff 0.00100
_pd_proc_ls_profile_function
;
 Fundamental parameters
;
_pd_proc_ls_prof_R_factor 0.0146
_pd_proc_ls_prof_wR_expected 0.0006
_pd_proc_ls_prof_wR_factor 0.0197
_pd_spec_mounting
; 
'0.5 mm glass capillary'
;
_pd_spec_mount_mode transmission
_pd_spec_shape cylinder
_refine_ls_number_parameters 50
_refine_ls_R_Fsqd_factor 0.0179
_cod_data_source_file d1dt02124a2.cif
_cod_data_source_block LiSCN-THF
_cod_depositor_comments
;
The following automatic conversions were performed:

data item '_diffrn_radiation_probe' value 'X-ray' was changed to
'x-ray' in accordance with the
/home/data/users/saulius/crontab/automatic-downloads/rss-feeds/RSC/lib/dictionaries/cif_core.dic
dictionary named 'cif_core.dic' version 2.4.2 last updated on
2011-04-26.

Automatic conversion script
Id: cif_fix_values 7556 2019-12-06 15:28:31Z antanas 

 Adding full bibliography for 7707990--7707991.cif.
;
_cod_original_sg_symbol_H-M P21/c
_cod_database_code 7707990

loop_
_symmetry_equiv_pos_as_xyz
'x, y, z '
'-x, y+1/2, -z+1/2 '
'x, -y+1/2, z+1/2 '
'-x, -y, -z '

loop_
_atom_site_label
_atom_site_type_symbol
_atom_site_symmetry_multiplicity
_atom_site_Wyckoff_symbol
_atom_site_fract_x
_atom_site_fract_y
_atom_site_fract_z
_atom_site_occupancy
_atom_site_B_iso_or_equiv
Li1 Li+1 4 e 1.085(7) 0.989(3) 0.360(6) 1 1.5(3)
C11 C 4 e 0.605(4) 0.9195(8) 0.3712(14) 1 1.5(3)
N11 N 4 e 0.782(3) 0.9536(5) 0.3968(12) 1 1.5(3)
S11 S 4 e 0.352(5) 0.8708(10) 0.3348(19) 1 1.5(3)
O1a O-2 4 e 0.890(2) 0.9247(7) 0.7953(14) 0.53(3) 1.5(3)
C1a C 4 e 1.078(7) 0.867(3) 0.856(5) 0.53(3) 1.5(3)
C2a C 4 e 0.677(6) 0.899(3) 0.857(6) 0.53(3) 1.5(3)
C3a C 4 e 0.752(17) 0.836(4) 0.984(9) 0.53(3) 1.5(3)
C4a C 4 e 0.962(15) 0.796(3) 0.924(11) 0.53(3) 1.5(3)
O1b O-2 4 e 0.890(2) 0.9247(7) 0.7953(14) 0.47(3) 1.5(3)
C1b C 4 e 0.957(15) 0.8399(14) 0.773(7) 0.47(3) 1.5(3)
C2b C 4 e 0.740(7) 0.927(3) 0.922(4) 0.47(3) 1.5(3)
C3b C 4 e 0.760(17) 0.844(4) 1.001(9) 0.47(3) 1.5(3)
C4b C 4 e 0.80(2) 0.789(2) 0.862(13) 0.47(3) 1.5(3)

loop_
_geom_angle_atom_site_label_1
_geom_angle_atom_site_label_2
_geom_angle_atom_site_label_3
_geom_angle
_geom_angle_site_symmetry_1
_geom_angle_site_symmetry_2
_geom_angle_site_symmetry_3
N11 C11 S11 180(0) 1_555 1_555 1_555

loop_
_geom_bond_atom_site_label_1
_geom_bond_atom_site_label_2
_geom_bond_distance
_geom_bond_multiplicity
Li1 Nii 1.90(3) 4
